data_7242916
loop_
_publ_author_name
'Obayashi, Kotaro'
'Imato, Keiichi'
'Aoyama, Satoshi'
'Enoki, Toshiaki'
'Akiyama, Seiji'
'Ishida, Mio'
'Suga, Seiji'
'Mitsudo, Koichi'
'Ooyama, Yousuke'

_publ_section_title
;
 Synthesis, optical and electrochemical properties of
 4,4&#x2032;-bibenzo[c]thiophene derivatives
;
_journal_issue 31
_journal_name_full 'RSC Advances'
_journal_page_first 18870
_journal_page_last 18880
_journal_paper_doi 10.1039/D1RA01189H
_journal_volume 11
_journal_year 2021
_chemical_formula_sum 'C28 H38 S2 Si2'
_chemical_formula_weight 494.88
_space_group_crystal_system monoclinic
_space_group_IT_number 14
_space_group_name_Hall '-P 2ybc'
_space_group_name_H-M_alt 'P 1 21/c 1'
_atom_sites_solution_hydrogens geom
_audit_update_record
;
2021-01-13 deposited with the CCDC.	2021-05-19 downloaded from the CCDC.
;
_cell_angle_alpha 90
_cell_angle_beta 95.1210(10)
_cell_angle_gamma 90
_cell_formula_units_Z 4
_cell_length_a 17.6427(9)
_cell_length_b 11.2395(6)
_cell_length_c 14.1794(7)
_cell_measurement_reflns_used 17974
_cell_measurement_temperature 100.(2)
_cell_measurement_theta_max 28.8896
_cell_measurement_theta_min 2.1116
_cell_volume 2800.5(2)
_computing_cell_refinement 'APEX3 v2018.1-0 (Bruker AXS)'
_computing_data_collection 'APEX2(Bruker AXS)'
_computing_data_reduction 'SAINT V8.38A (Bruker AXS Inc., 2017)'
_computing_molecular_graphics 'XSHELL V6.3.1(Bruker AXS)'
_computing_publication_material 'Generate Report (Bruker AXS)'
_computing_structure_refinement 'SHELXL-2017/1 (Sheldrick, 2017)'
_computing_structure_solution 'SHELXT 2014/5 (Sheldrick, 2014)'
_diffrn_ambient_temperature 100.(2)
_diffrn_detector_area_resol_mean 8.3333
_diffrn_measured_fraction_theta_full 0.998
_diffrn_measured_fraction_theta_max 0.998
_diffrn_measurement_device_type 'Bruker D8 goniometer'
_diffrn_measurement_method 'omega scans'
_diffrn_radiation_monochromator 'multilayered confocal mirror'
_diffrn_radiation_type MoKa
_diffrn_radiation_wavelength 0.71073
_diffrn_reflns_av_R_equivalents 0.0272
_diffrn_reflns_av_unetI/netI 0.0215
_diffrn_reflns_limit_h_max 23
_diffrn_reflns_limit_h_min -23
_diffrn_reflns_limit_k_max 14
_diffrn_reflns_limit_k_min -14
_diffrn_reflns_limit_l_max 18
_diffrn_reflns_limit_l_min -18
_diffrn_reflns_number 32763
_diffrn_reflns_theta_full 27.98
_diffrn_reflns_theta_max 27.98
_diffrn_reflns_theta_min 2.15
_diffrn_source 'rotating-anode X-ray tube'
_diffrn_source_type 'Bruker Turbo X-ray Source'
_exptl_absorpt_coefficient_mu 0.290
_exptl_absorpt_correction_T_max 0.97
_exptl_absorpt_correction_T_min 0.93
_exptl_absorpt_correction_type multi-scan
_exptl_absorpt_process_details
;
SADABS-2016/2 - Bruker AXS area detector scaling and absorption correction
;
_exptl_crystal_colour 'clear colourless'
_exptl_crystal_density_diffrn 1.174
_exptl_crystal_density_method 'not measured'
_exptl_crystal_description block
_exptl_crystal_F_000 1064
_exptl_crystal_size_max 0.220
_exptl_crystal_size_mid 0.160
_exptl_crystal_size_min 0.110
_refine_diff_density_max 0.430
_refine_diff_density_min -0.205
_refine_ls_extinction_method none
_refine_ls_goodness_of_fit_ref 0.955
_refine_ls_hydrogen_treatment constr
_refine_ls_matrix_type full
_refine_ls_number_parameters 299
_refine_ls_number_reflns 6739
_refine_ls_number_restraints 0
_refine_ls_restrained_S_all 0.955
_refine_ls_R_factor_all 0.0343
_refine_ls_R_factor_gt 0.0292
_refine_ls_shift/su_max 0.002
_refine_ls_shift/su_mean 0.000
_refine_ls_structure_factor_coef Fsqd
_refine_ls_weighting_details 'w=1/[\s^2^(Fo^2^)+(0.0313P)^2^+1.8895P] where P=(Fo^2^+2Fc^2^)/3'
_refine_ls_weighting_scheme calc
_refine_ls_wR_factor_gt 0.0711
_refine_ls_wR_factor_ref 0.0743
_reflns_number_gt 5949
_reflns_number_total 6739
_reflns_threshold_expression 'I > 2\s(I)'
_cod_data_source_file d1ra01189h2.cif
_cod_data_source_block 20201014_BBTSi
_cod_depositor_comments
;
The following automatic conversions were performed:

data item '_exptl_absorpt_correction_type' value 'Multi-Scan' was
changed to 'multi-scan' in accordance with the
/home/data/users/saulius/crontab/automatic-downloads/rss-feeds/RSC/lib/dictionaries/cif_core.dic
dictionary named 'cif_core.dic' version 2.4.2 last updated on
2011-04-26.

Automatic conversion script
Id: cif_fix_values 7556 2019-12-06 15:28:31Z antanas 
;
_cod_database_code 7242916

loop_
_space_group_symop_operation_xyz
'x, y, z'
'-x, y+1/2, -z+1/2'
'-x, -y, -z'
'x, -y-1/2, z-1/2'

loop_
_atom_site_type_symbol
_atom_site_label
_atom_site_fract_x
_atom_site_fract_y
_atom_site_fract_z
_atom_site_U_iso_or_equiv
_atom_site_adp_type
_atom_site_calc_flag
_atom_site_refinement_flags_adp
_atom_site_refinement_flags_occupancy
_atom_site_refinement_flags_posn
_atom_site_occupancy
_atom_site_disorder_assembly
_atom_site_disorder_group
C C1 0.61306(7) 0.24701(11) 0.49214(9) 0.0158(2) Uani d . . . 1 . .
C C2 0.58385(7) 0.33953(11) 0.54478(8) 0.0148(2) Uani d . . . 1 . .
C C3 0.60933(7) 0.46009(11) 0.55146(9) 0.0175(2) Uani d . . . 1 . .
H H3 0.649284 0.486226 0.515802 0.021 Uiso calc U . R 1 . .
C C4 0.57608(7) 0.53742(11) 0.60919(9) 0.0184(2) Uani d . . . 1 . .
H H4 0.594407 0.616798 0.615034 0.022 Uiso calc U . R 1 . .
C C5 0.51436(7) 0.50157(11) 0.66097(9) 0.0163(2) Uani d . . . 1 . .
H H5 0.492287 0.558123 0.700133 0.02 Uiso calc U . R 1 . .
C C6 0.48580(7) 0.38810(11) 0.65609(8) 0.0139(2) Uani d . . . 1 . .
C C7 0.52179(6) 0.30315(11) 0.59871(8) 0.0139(2) Uani d . . . 1 . .
C C8 0.50587(7) 0.18288(11) 0.58734(9) 0.0163(2) Uani d . . . 1 . .
H H8 0.46756 0.141677 0.617257 0.02 Uiso calc U . R 1 . .
C C9 0.22056(7) 0.24822(11) 0.66221(8) 0.0145(2) Uani d . . . 1 . .
C C10 0.28480(7) 0.29163(10) 0.71690(8) 0.0139(2) Uani d . . . 1 . .
C C11 0.29032(7) 0.32281(11) 0.81487(8) 0.0163(2) Uani d . . . 1 . .
H H11 0.247992 0.311866 0.850936 0.02 Uiso calc U . R 1 . .
C C12 0.35660(7) 0.36831(11) 0.85621(8) 0.0174(2) Uani d . . . 1 . .
H H12 0.359937 0.389566 0.921298 0.021 Uiso calc U . R 1 . .
C C13 0.42122(7) 0.38478(11) 0.80388(9) 0.0168(2) Uani d . . . 1 . .
H H13 0.466737 0.415735 0.83547 0.02 Uiso calc U . R 1 . .
C C14 0.41980(7) 0.35746(10) 0.70964(8) 0.0138(2) Uani d . . . 1 . .
C C15 0.35007(7) 0.30964(10) 0.66388(8) 0.0133(2) Uani d . . . 1 . .
C C16 0.33386(7) 0.28177(11) 0.56901(8) 0.0155(2) Uani d . . . 1 . .
H H16 0.368945 0.288831 0.522238 0.019 Uiso calc U . R 1 . .
C C17 0.68036(8) 0.09419(14) 0.34557(11) 0.0294(3) Uani d . . . 1 . .
H H17A 0.631726 0.094359 0.30634 0.044 Uiso calc U . R 1 . .
H H17B 0.681177 0.028101 0.390725 0.044 Uiso calc U . R 1 . .
H H17C 0.722127 0.084758 0.305019 0.044 Uiso calc U . R 1 . .
C C18 0.68551(9) 0.36215(15) 0.32375(11) 0.0349(4) Uani d . . . 1 . .
H H18A 0.637215 0.356584 0.284118 0.052 Uiso calc U . R 1 . .
H H18B 0.727898 0.356383 0.283775 0.052 Uiso calc U . R 1 . .
H H18C 0.688062 0.438551 0.357189 0.052 Uiso calc U . R 1 . .
C C19 0.78738(7) 0.24093(12) 0.48491(10) 0.0229(3) Uani d . . . 1 . .
C C20 0.79444(9) 0.13169(15) 0.54998(11) 0.0323(3) Uani d . . . 1 . .
H H20A 0.843558 0.133749 0.588122 0.048 Uiso calc U . R 1 . .
H H20B 0.79109 0.059147 0.51149 0.048 Uiso calc U . R 1 . .
H H20C 0.753175 0.132403 0.591887 0.048 Uiso calc U . R 1 . .
C C21 0.79641(9) 0.35426(16) 0.54533(14) 0.0395(4) Uani d . . . 1 . .
H H21A 0.847391 0.356 0.578991 0.059 Uiso calc U . R 1 . .
H H21B 0.758107 0.354847 0.591305 0.059 Uiso calc U . R 1 . .
H H21C 0.789511 0.424271 0.504266 0.059 Uiso calc U . R 1 . .
C C22 0.85168(8) 0.23796(15) 0.41836(13) 0.0348(4) Uani d . . . 1 . .
H H22A 0.850496 0.311269 0.380843 0.052 Uiso calc U . R 1 . .
H H22B 0.844601 0.169286 0.375894 0.052 Uiso calc U . R 1 . .
H H22C 0.90087 0.231416 0.455967 0.052 Uiso calc U . R 1 . .
C C23 0.07855(8) 0.11046(13) 0.59797(10) 0.0262(3) Uani d . . . 1 . .
H H23A 0.080361 0.149254 0.536312 0.039 Uiso calc U . R 1 . .
H H23B 0.025471 0.094631 0.609185 0.039 Uiso calc U . R 1 . .
H H23C 0.106706 0.035273 0.598477 0.039 Uiso calc U . R 1 . .
C C24 0.12929(8) 0.13039(14) 0.80935(10) 0.0280(3) Uani d . . . 1 . .
H H24A 0.079684 0.095769 0.819489 0.042 Uiso calc U . R 1 . .
H H24B 0.14429 0.186607 0.860475 0.042 Uiso calc U . R 1 . .
H H24C 0.167358 0.066947 0.808961 0.042 Uiso calc U . R 1 . .
C C25 0.06314(7) 0.35025(12) 0.69904(9) 0.0205(3) Uani d . . . 1 . .
C C26 0.04897(9) 0.40478(14) 0.59982(11) 0.0317(3) Uani d . . . 1 . .
H H26A 0.01937 0.478175 0.603342 0.048 Uiso calc U . R 1 . .
H H26B 0.020658 0.348119 0.557573 0.048 Uiso calc U . R 1 . .
H H26C 0.097831 0.422859 0.575167 0.048 Uiso calc U . R 1 . .
C C27 -0.01356(8) 0.31725(14) 0.73594(12) 0.0304(3) Uani d . . . 1 . .
H H27A -0.004723 0.285191 0.800257 0.046 Uiso calc U . R 1 . .
H H27B -0.039159 0.257181 0.694335 0.046 Uiso calc U . R 1 . .
H H27C -0.045628 0.388376 0.736735 0.046 Uiso calc U . R 1 . .
C C28 0.10310(9) 0.44275(14) 0.76542(12) 0.0324(3) Uani d . . . 1 . .
H H28A 0.152603 0.46271 0.743312 0.049 Uiso calc U . R 1 . .
H H28B 0.110564 0.410094 0.829662 0.049 Uiso calc U . R 1 . .
H H28C 0.071689 0.51464 0.765766 0.049 Uiso calc U . R 1 . .
S S1 0.56404(2) 0.11943(3) 0.51284(2) 0.01688(7) Uani d . . . 1 . .
S S2 0.24282(2) 0.23330(3) 0.54772(2) 0.01626(7) Uani d . . . 1 . .
Si Si1 0.69193(2) 0.23821(3) 0.41171(3) 0.01720(8) Uani d . . . 1 . .
Si Si2 0.12267(2) 0.21021(3) 0.69332(2) 0.01526(8) Uani d . . . 1 . .

loop_
_atom_site_aniso_label
_atom_site_aniso_U_11
_atom_site_aniso_U_22
_atom_site_aniso_U_33
_atom_site_aniso_U_12
_atom_site_aniso_U_13
_atom_site_aniso_U_23
C1 0.0146(5) 0.0131(5) 0.0195(6) -0.0003(4) 0.0010(4) 0.0019(5)
C2 0.0132(5) 0.0144(6) 0.0166(5) 0.0003(4) 0.0007(4) 0.0019(5)
C3 0.0159(6) 0.0155(6) 0.0216(6) -0.0020(5) 0.0044(5) 0.0029(5)
C4 0.0184(6) 0.0136(6) 0.0232(6) -0.0035(5) 0.0024(5) 0.0010(5)
C5 0.0168(6) 0.0158(6) 0.0166(6) 0.0000(5) 0.0023(4) -0.0008(5)
C6 0.0129(5) 0.0154(6) 0.0130(5) 0.0001(4) 0.0001(4) 0.0016(4)
C7 0.0126(5) 0.0140(5) 0.0150(5) -0.0003(4) -0.0002(4) 0.0022(4)
C8 0.0142(5) 0.0160(6) 0.0190(6) -0.0006(4) 0.0032(4) 0.0015(5)
C9 0.0157(5) 0.0158(5) 0.0123(5) 0.0004(4) 0.0033(4) -0.0012(4)
C10 0.0156(5) 0.0130(5) 0.0133(5) 0.0006(4) 0.0028(4) 0.0012(4)
C11 0.0194(6) 0.0171(6) 0.0131(5) -0.0016(5) 0.0052(4) 0.0006(4)
C12 0.0241(6) 0.0172(6) 0.0109(5) -0.0028(5) 0.0026(5) -0.0001(4)
C13 0.0182(6) 0.0164(6) 0.0153(6) -0.0029(5) -0.0006(4) 0.0013(5)
C14 0.0146(5) 0.0118(5) 0.0152(5) 0.0004(4) 0.0022(4) 0.0019(4)
C15 0.0158(5) 0.0116(5) 0.0126(5) 0.0010(4) 0.0027(4) 0.0010(4)
C16 0.0143(5) 0.0176(6) 0.0149(5) -0.0007(4) 0.0030(4) -0.0003(4)
C17 0.0270(7) 0.0321(8) 0.0294(7) 0.0033(6) 0.0036(6) -0.0105(6)
C18 0.0366(8) 0.0375(9) 0.0331(8) 0.0148(7) 0.0166(7) 0.0159(7)
C19 0.0147(6) 0.0229(7) 0.0313(7) 0.0017(5) 0.0029(5) -0.0024(6)
C20 0.0255(7) 0.0386(9) 0.0317(8) 0.0074(6) -0.0031(6) 0.0061(7)
C21 0.0201(7) 0.0381(9) 0.0587(11) 0.0002(6) -0.0052(7) -0.0199(8)
C22 0.0183(7) 0.0348(8) 0.0528(10) 0.0031(6) 0.0114(7) 0.0029(7)
C23 0.0213(6) 0.0257(7) 0.0315(7) -0.0046(5) 0.0025(6) -0.0094(6)
C24 0.0259(7) 0.0307(8) 0.0275(7) -0.0082(6) 0.0027(6) 0.0101(6)
C25 0.0169(6) 0.0204(6) 0.0249(6) 0.0011(5) 0.0056(5) -0.0017(5)
C26 0.0320(8) 0.0287(8) 0.0351(8) 0.0090(6) 0.0074(6) 0.0080(6)
C27 0.0197(7) 0.0333(8) 0.0399(8) 0.0036(6) 0.0114(6) 0.0002(7)
C28 0.0280(7) 0.0255(7) 0.0439(9) 0.0028(6) 0.0044(6) -0.0135(7)
S1 0.01602(14) 0.01264(14) 0.02227(15) -0.00001(11) 0.00325(11) -0.00083(11)
S2 0.01491(14) 0.02176(16) 0.01220(13) -0.00157(11) 0.00169(10) -0.00260(11)
Si1 0.01585(16) 0.01746(17) 0.01876(17) 0.00310(13) 0.00410(13) 0.00140(13)
Si2 0.01403(16) 0.01507(16) 0.01697(16) -0.00221(12) 0.00307(12) -0.00073(13)

loop_
_atom_type_symbol
_atom_type_description
_atom_type_scat_dispersion_real
_atom_type_scat_dispersion_imag
_atom_type_scat_source
C C 0.0033 0.0016 'International Tables Vol C Tables 4.2.6.8 and 6.1.1.4'
H H 0.0000 0.0000 'International Tables Vol C Tables 4.2.6.8 and 6.1.1.4'
S S 0.1246 0.1234 'International Tables Vol C Tables 4.2.6.8 and 6.1.1.4'
Si Si 0.0817 0.0704 'International Tables Vol C Tables 4.2.6.8 and 6.1.1.4'

loop_
_geom_angle_atom_site_label_1
_geom_angle_atom_site_label_2
_geom_angle_atom_site_label_3
_geom_angle_site_symmetry_1
_geom_angle_site_symmetry_3
_geom_angle
_geom_angle_publ_flag
C2 C1 S1 . . 108.30(9) ?
C2 C1 Si1 . . 133.49(9) ?
S1 C1 Si1 . . 118.19(7) ?
C1 C2 C3 . . 127.55(11) ?
C1 C2 C7 . . 113.69(11) ?
C3 C2 C7 . . 118.75(11) ?
C4 C3 C2 . . 119.70(11) ?
C4 C3 H3 . . 120.2 ?
C2 C3 H3 . . 120.2 ?
C3 C4 C5 . . 121.28(12) ?
C3 C4 H4 . . 119.4 ?
C5 C4 H4 . . 119.4 ?
C6 C5 C4 . . 122.10(11) ?
C6 C5 H5 . . 118.9 ?
C4 C5 H5 . . 118.9 ?
C5 C6 C7 . . 117.86(11) ?
C5 C6 C14 . . 119.40(11) ?
C7 C6 C14 . . 122.73(11) ?
C8 C7 C6 . . 128.14(11) ?
C8 C7 C2 . . 111.61(11) ?
C6 C7 C2 . . 120.24(11) ?
C7 C8 S1 . . 110.79(9) ?
C7 C8 H8 . . 124.6 ?
S1 C8 H8 . . 124.6 ?
C10 C9 S2 . . 108.42(9) ?
C10 C9 Si2 . . 131.83(9) ?
S2 C9 Si2 . . 119.74(7) ?
C9 C10 C11 . . 127.23(11) ?
C9 C10 C15 . . 113.78(10) ?
C11 C10 C15 . . 118.94(11) ?
C12 C11 C10 . . 119.54(11) ?
C12 C11 H11 . . 120.2 ?
C10 C11 H11 . . 120.2 ?
C11 C12 C13 . . 121.38(11) ?
C11 C12 H12 . . 119.3 ?
C13 C12 H12 . . 119.3 ?
C14 C13 C12 . . 122.19(11) ?
C14 C13 H13 . . 118.9 ?
C12 C13 H13 . . 118.9 ?
C13 C14 C15 . . 117.58(11) ?
C13 C14 C6 . . 119.98(11) ?
C15 C14 C6 . . 122.16(10) ?
C16 C15 C10 . . 111.63(10) ?
C16 C15 C14 . . 127.92(11) ?
C10 C15 C14 . . 120.37(10) ?
C15 C16 S2 . . 110.80(9) ?
C15 C16 H16 . . 124.6 ?
S2 C16 H16 . . 124.6 ?
Si1 C17 H17A . . 109.5 ?
Si1 C17 H17B . . 109.5 ?
H17A C17 H17B . . 109.5 ?
Si1 C17 H17C . . 109.5 ?
H17A C17 H17C . . 109.5 ?
H17B C17 H17C . . 109.5 ?
Si1 C18 H18A . . 109.5 ?
Si1 C18 H18B . . 109.5 ?
H18A C18 H18B . . 109.5 ?
Si1 C18 H18C . . 109.5 ?
H18A C18 H18C . . 109.5 ?
H18B C18 H18C . . 109.5 ?
C20 C19 C21 . . 109.24(13) ?
C20 C19 C22 . . 109.06(12) ?
C21 C19 C22 . . 108.34(13) ?
C20 C19 Si1 . . 109.66(10) ?
C21 C19 Si1 . . 111.18(10) ?
C22 C19 Si1 . . 109.32(11) ?
C19 C20 H20A . . 109.5 ?
C19 C20 H20B . . 109.5 ?
H20A C20 H20B . . 109.5 ?
C19 C20 H20C . . 109.5 ?
H20A C20 H20C . . 109.5 ?
H20B C20 H20C . . 109.5 ?
C19 C21 H21A . . 109.5 ?
C19 C21 H21B . . 109.5 ?
H21A C21 H21B . . 109.5 ?
C19 C21 H21C . . 109.5 ?
H21A C21 H21C . . 109.5 ?
H21B C21 H21C . . 109.5 ?
C19 C22 H22A . . 109.5 ?
C19 C22 H22B . . 109.5 ?
H22A C22 H22B . . 109.5 ?
C19 C22 H22C . . 109.5 ?
H22A C22 H22C . . 109.5 ?
H22B C22 H22C . . 109.5 ?
Si2 C23 H23A . . 109.5 ?
Si2 C23 H23B . . 109.5 ?
H23A C23 H23B . . 109.5 ?
Si2 C23 H23C . . 109.5 ?
H23A C23 H23C . . 109.5 ?
H23B C23 H23C . . 109.5 ?
Si2 C24 H24A . . 109.5 ?
Si2 C24 H24B . . 109.5 ?
H24A C24 H24B . . 109.5 ?
Si2 C24 H24C . . 109.5 ?
H24A C24 H24C . . 109.5 ?
H24B C24 H24C . . 109.5 ?
C28 C25 C26 . . 108.71(12) ?
C28 C25 C27 . . 108.97(12) ?
C26 C25 C27 . . 109.37(12) ?
C28 C25 Si2 . . 111.30(9) ?
C26 C25 Si2 . . 109.72(9) ?
C27 C25 Si2 . . 108.74(10) ?
C25 C26 H26A . . 109.5 ?
C25 C26 H26B . . 109.5 ?
H26A C26 H26B . . 109.5 ?
C25 C26 H26C . . 109.5 ?
H26A C26 H26C . . 109.5 ?
H26B C26 H26C . . 109.5 ?
C25 C27 H27A . . 109.5 ?
C25 C27 H27B . . 109.5 ?
H27A C27 H27B . . 109.5 ?
C25 C27 H27C . . 109.5 ?
H27A C27 H27C . . 109.5 ?
H27B C27 H27C . . 109.5 ?
C25 C28 H28A . . 109.5 ?
C25 C28 H28B . . 109.5 ?
H28A C28 H28B . . 109.5 ?
C25 C28 H28C . . 109.5 ?
H28A C28 H28C . . 109.5 ?
H28B C28 H28C . . 109.5 ?
C8 S1 C1 . . 95.60(6) ?
C16 S2 C9 . . 95.36(6) ?
C18 Si1 C17 . . 108.24(8) ?
C18 Si1 C1 . . 111.24(6) ?
C17 Si1 C1 . . 107.22(6) ?
C18 Si1 C19 . . 110.56(7) ?
C17 Si1 C19 . . 109.85(6) ?
C1 Si1 C19 . . 109.65(6) ?
C24 Si2 C23 . . 109.74(7) ?
C24 Si2 C9 . . 109.33(6) ?
C23 Si2 C9 . . 107.45(6) ?
C24 Si2 C25 . . 110.60(7) ?
C23 Si2 C25 . . 109.37(6) ?
C9 Si2 C25 . . 110.30(6) ?

loop_
_geom_bond_atom_site_label_1
_geom_bond_atom_site_label_2
_geom_bond_site_symmetry_2
_geom_bond_distance
_geom_bond_publ_flag
C1 C2 . 1.4046(17) ?
C1 S1 . 1.7133(12) ?
C1 Si1 . 1.8788(13) ?
C2 C3 . 1.4281(17) ?
C2 C7 . 1.4492(16) ?
C3 C4 . 1.3621(18) ?
C3 H3 . 0.95 ?
C4 C5 . 1.4249(17) ?
C4 H4 . 0.95 ?
C5 C6 . 1.3708(17) ?
C5 H5 . 0.95 ?
C6 C7 . 1.4384(16) ?
C6 C14 . 1.4862(16) ?
C7 C8 . 1.3871(17) ?
C8 S1 . 1.6945(12) ?
C8 H8 . 0.95 ?
C9 C10 . 1.4025(17) ?
C9 S2 . 1.7122(12) ?
C9 Si2 . 1.8698(12) ?
C10 C11 . 1.4275(16) ?
C10 C15 . 1.4445(16) ?
C11 C12 . 1.3603(17) ?
C11 H11 . 0.95 ?
C12 C13 . 1.4267(17) ?
C12 H12 . 0.95 ?
C13 C14 . 1.3692(16) ?
C13 H13 . 0.95 ?
C14 C15 . 1.4426(16) ?
C15 C16 . 1.3859(16) ?
C16 S2 . 1.6974(12) ?
C16 H16 . 0.95 ?
C17 Si1 . 1.8727(15) ?
C17 H17A . 0.98 ?
C17 H17B . 0.98 ?
C17 H17C . 0.98 ?
C18 Si1 . 1.8664(15) ?
C18 H18A . 0.98 ?
C18 H18B . 0.98 ?
C18 H18C . 0.98 ?
C19 C20 . 1.534(2) ?
C19 C21 . 1.535(2) ?
C19 C22 . 1.539(2) ?
C19 Si1 . 1.8980(14) ?
C20 H20A . 0.98 ?
C20 H20B . 0.98 ?
C20 H20C . 0.98 ?
C21 H21A . 0.98 ?
C21 H21B . 0.98 ?
C21 H21C . 0.98 ?
C22 H22A . 0.98 ?
C22 H22B . 0.98 ?
C22 H22C . 0.98 ?
C23 Si2 . 1.8716(14) ?
C23 H23A . 0.98 ?
C23 H23B . 0.98 ?
C23 H23C . 0.98 ?
C24 Si2 . 1.8685(14) ?
C24 H24A . 0.98 ?
C24 H24B . 0.98 ?
C24 H24C . 0.98 ?
C25 C28 . 1.5314(19) ?
C25 C26 . 1.535(2) ?
C25 C27 . 1.5390(18) ?
C25 Si2 . 1.8980(14) ?
C26 H26A . 0.98 ?
C26 H26B . 0.98 ?
C26 H26C . 0.98 ?
C27 H27A . 0.98 ?
C27 H27B . 0.98 ?
C27 H27C . 0.98 ?
C28 H28A . 0.98 ?
C28 H28B . 0.98 ?
C28 H28C . 0.98 ?
